data_2311240
loop_
_publ_author_name
'Shubakara, K.'
'Chandra, ?'
'Srikantamurthy, N.'
'Mahendra, M.'
'Umesha, K. B.'

_publ_section_title
;
 Ethyl 5-oxo-4-phenyl-5,6-di-hydro-4H-1,3,4-oxadiazine-2-carboxyl-ate.
;
_journal_coeditor_code IS5362
_journal_issue 'Pt 6'
_journal_name_full 'Acta crystallographica. Section E, Structure reports online'
_journal_page_first o661
_journal_paper_doi 10.1107/S1600536814011106
_journal_volume 70
_journal_year 2014
_chemical_formula_iupac 'C12 H12 N2 O4'
_chemical_formula_moiety 'C12 H12 N2 O4'
_chemical_formula_sum 'C12 H12 N2 O4'
_chemical_formula_weight 248.24
_chemical_name_systematic
;
Ethyl 5-oxo-4-phenyl-5,6-dihydro-4<i>H</i>-1,3,4-oxadiazine- 2-carboxylate
;
_space_group_IT_number 2
_space_group_name_Hall '-P 1'
_space_group_name_H-M_alt 'P -1'
_symmetry_cell_setting triclinic
_symmetry_space_group_name_Hall '-P 1'
_symmetry_space_group_name_H-M 'P -1'
_atom_sites_solution_hydrogens geom
_atom_sites_solution_primary direct
_atom_sites_solution_secondary difmap
_cell_angle_alpha 104.007(8)
_cell_angle_beta 99.366(7)
_cell_angle_gamma 107.862(7)
_cell_formula_units_Z 4
_cell_length_a 9.3499(7)
_cell_length_b 9.3601(8)
_cell_length_c 15.2707(15)
_cell_measurement_reflns_used 4176
_cell_measurement_temperature 296
_cell_measurement_theta_max 25.00
_cell_measurement_theta_min 2.41
_cell_volume 1192.9(2)
_computing_cell_refinement 'SAINT (Bruker, 2009)'
_computing_data_collection 'APEX2 (Bruker, 2009)'
_computing_data_reduction 'SAINT (Bruker, 2009)'
_computing_molecular_graphics 'PLATON (Spek, 2009)'
_computing_publication_material 'SHELXL97 (Sheldrick, 2008)'
_computing_structure_refinement 'SHELXL97 (Sheldrick, 2008)'
_computing_structure_solution 'SHELXS97 (Sheldrick, 2008)'
_diffrn_ambient_temperature 296
_diffrn_measured_fraction_theta_full 0.996
_diffrn_measured_fraction_theta_max 0.996
_diffrn_measurement_device_type 'Bruker APEXII CCD area-detector'
_diffrn_measurement_method '\w and \f scans'
_diffrn_radiation_type MoK\a
_diffrn_radiation_wavelength 0.71073
_diffrn_reflns_av_R_equivalents 0.0343
_diffrn_reflns_av_sigmaI/netI 0.0476
_diffrn_reflns_limit_h_max 11
_diffrn_reflns_limit_h_min -11
_diffrn_reflns_limit_k_max 11
_diffrn_reflns_limit_k_min -11
_diffrn_reflns_limit_l_max 18
_diffrn_reflns_limit_l_min -18
_diffrn_reflns_number 9756
_diffrn_reflns_reduction_process
;
;
_diffrn_reflns_theta_full 25.00
_diffrn_reflns_theta_max 25.00
_diffrn_reflns_theta_min 2.41
_exptl_absorpt_coefficient_mu 0.106
_exptl_absorpt_correction_type none
_exptl_crystal_colour colourless
_exptl_crystal_density_diffrn 1.382
_exptl_crystal_density_method 'Not Measured'
_exptl_crystal_description block
_exptl_crystal_F_000 520
_exptl_crystal_size_max 0.30
_exptl_crystal_size_mid 0.25
_exptl_crystal_size_min 0.20
_refine_diff_density_max 0.196
_refine_diff_density_min -0.197
_refine_ls_extinction_method none
_refine_ls_goodness_of_fit_ref 1.033
_refine_ls_hydrogen_treatment constr
_refine_ls_matrix_type full
_refine_ls_number_parameters 327
_refine_ls_number_reflns 4176
_refine_ls_number_restraints 0
_refine_ls_restrained_S_all 1.033
_refine_ls_R_factor_all 0.1011
_refine_ls_R_factor_gt 0.0539
_refine_ls_shift/su_max 0.000
_refine_ls_shift/su_mean 0.000
_refine_ls_structure_factor_coef Fsqd
_refine_ls_weighting_details 'calc w=1/[\s^2^(Fo^2^)+(0.0687P)^2^+0.0133P] where P=(Fo^2^+2Fc^2^)/3'
_refine_ls_weighting_scheme calc
_refine_ls_wR_factor_gt 0.1334
_refine_ls_wR_factor_ref 0.1770
_reflns_number_gt 2173
_reflns_number_total 4176
_reflns_threshold_expression I>2\s(I)
_cod_data_source_file is5362sup1.cif
_cod_data_source_block I
_cod_database_code 2311240

loop_
_symmetry_equiv_pos_site_id
_symmetry_equiv_pos_as_xyz
1 x,y,z
2 -x,-y,-z

loop_
_atom_site_aniso_label
_atom_site_aniso_U_11
_atom_site_aniso_U_22
_atom_site_aniso_U_33
_atom_site_aniso_U_12
_atom_site_aniso_U_13
_atom_site_aniso_U_23
O1A 0.1398(19) 0.0665(13) 0.0441(12) 0.0626(14) -0.0008(11) 0.0092(10)
O2A 0.149(2) 0.0725(14) 0.0581(13) 0.0775(15) 0.0200(12) 0.0185(11)
O3A 0.1091(16) 0.0733(14) 0.0425(12) 0.0502(13) 0.0084(10) 0.0023(10)
O4A 0.0855(13) 0.0551(12) 0.0523(11) 0.0435(11) 0.0094(9) 0.0070(9)
N1A 0.0726(14) 0.0467(12) 0.0389(12) 0.0355(11) 0.0130(10) 0.0119(10)
N2A 0.0628(13) 0.0466(13) 0.0433(13) 0.0308(11) 0.0118(10) 0.0078(10)
C1A 0.0688(17) 0.0472(16) 0.0420(16) 0.0269(14) 0.0091(12) 0.0114(13)
C2A 0.130(3) 0.0616(19) 0.0494(18) 0.0566(19) 0.0152(16) 0.0158(15)
C3A 0.089(2) 0.0500(17) 0.0475(17) 0.0387(16) 0.0135(14) 0.0171(14)
C4A 0.0540(15) 0.0418(14) 0.0389(14) 0.0270(12) 0.0097(11) 0.0109(11)
C5A 0.0491(15) 0.0557(17) 0.0525(16) 0.0221(13) 0.0155(12) 0.0116(13)
C6A 0.0495(16) 0.0674(18) 0.0533(17) 0.0251(14) 0.0037(13) 0.0080(14)
C7A 0.077(2) 0.0672(19) 0.0397(15) 0.0435(16) 0.0124(14) 0.0117(14)
C8A 0.0625(17) 0.0724(19) 0.0577(18) 0.0366(15) 0.0271(14) 0.0264(15)
C9A 0.0483(15) 0.0568(17) 0.0581(17) 0.0235(13) 0.0114(12) 0.0156(14)
C10A 0.0669(17) 0.0499(16) 0.0464(16) 0.0282(14) 0.0140(13) 0.0096(13)
C11A 0.0750(19) 0.0528(17) 0.0652(19) 0.0331(15) 0.0164(15) 0.0033(14)
C12A 0.098(2) 0.078(2) 0.077(2) 0.0574(19) 0.0208(17) 0.0264(18)
O5B 0.1242(17) 0.0720(14) 0.0437(11) 0.0611(13) -0.0019(10) 0.0102(10)
O6B 0.1116(16) 0.0736(14) 0.0603(13) 0.0652(13) 0.0217(11) 0.0245(11)
O7B 0.1060(16) 0.0771(14) 0.0410(11) 0.0505(13) 0.0045(10) 0.0002(10)
O8B 0.0810(13) 0.0600(12) 0.0489(11) 0.0438(11) 0.0083(9) 0.0084(9)
N3B 0.0641(13) 0.0467(12) 0.0399(12) 0.0330(11) 0.0126(10) 0.0134(10)
N4B 0.0577(13) 0.0451(12) 0.0418(12) 0.0283(11) 0.0086(9) 0.0077(10)
C13B 0.0578(16) 0.0470(15) 0.0394(15) 0.0233(13) 0.0056(12) 0.0110(12)
C14B 0.111(2) 0.0634(19) 0.0514(17) 0.0511(18) 0.0157(15) 0.0216(15)
C15B 0.0681(17) 0.0512(16) 0.0485(16) 0.0303(14) 0.0134(13) 0.0176(14)
C16B 0.0453(14) 0.0443(15) 0.0402(14) 0.0239(12) 0.0109(11) 0.0083(12)
C17B 0.0541(15) 0.0503(16) 0.0542(17) 0.0209(13) 0.0102(12) 0.0174(14)
C18B 0.0666(18) 0.081(2) 0.0532(17) 0.0378(17) 0.0191(14) 0.0312(16)
C19B 0.0553(17) 0.083(2) 0.0397(15) 0.0378(16) 0.0083(12) 0.0067(16)
C20B 0.0577(17) 0.0594(18) 0.0550(18) 0.0253(15) 0.0054(13) -0.0013(15)
C21B 0.0563(16) 0.0498(16) 0.0551(17) 0.0231(14) 0.0108(12) 0.0089(14)
C22B 0.0593(16) 0.0550(17) 0.0440(16) 0.0280(14) 0.0106(12) 0.0105(13)
C23B 0.078(2) 0.0525(17) 0.0672(19) 0.0377(15) 0.0175(15) 0.0060(14)
C24B 0.098(2) 0.078(2) 0.084(2) 0.0613(19) 0.0261(18) 0.0335(18)

loop_
_atom_site_type_symbol
_atom_site_label
_atom_site_fract_x
_atom_site_fract_y
_atom_site_fract_z
_atom_site_U_iso_or_equiv
_atom_site_thermal_displace_type
_atom_site_calc_flag
_atom_site_refinement_flags
_atom_site_occupancy
O O1A 0.9018(3) 0.5053(2) 0.41230(12) 0.0818(9) Uani . . 1.000
O O2A 0.9228(3) 0.1798(2) 0.24645(13) 0.0852(9) Uani . . 1.000
O O3A 0.8395(2) 0.7645(2) 0.47867(12) 0.0751(8) Uani . . 1.000
O O4A 0.7043(2) 0.7358(2) 0.33599(11) 0.0627(7) Uani . . 1.000
N N1A 0.8228(2) 0.3648(2) 0.22576(13) 0.0497(7) Uani . . 1.000
N N2A 0.7753(2) 0.4882(2) 0.26292(14) 0.0496(8) Uani . . 1.000
C C1A 0.8179(3) 0.5490(3) 0.35128(17) 0.0523(9) Uani . . 1.000
C C2A 0.8926(4) 0.3456(3) 0.38006(18) 0.0762(13) Uani . . 1.000
C C3A 0.8834(3) 0.2883(3) 0.27857(18) 0.0590(10) Uani . . 1.000
C C4A 0.7924(3) 0.3134(3) 0.12527(16) 0.0431(8) Uani . . 1.000
C C5A 0.6417(3) 0.2277(3) 0.07184(16) 0.0523(9) Uani . . 1.000
C C6A 0.6136(3) 0.1792(3) -0.02421(17) 0.0590(10) Uani . . 1.000
C C7A 0.7342(3) 0.2172(3) -0.06527(17) 0.0583(10) Uani . . 1.000
C C8A 0.8838(3) 0.3026(3) -0.01176(17) 0.0586(10) Uani . . 1.000
C C9A 0.9132(3) 0.3525(3) 0.08430(17) 0.0540(9) Uani . . 1.000
C C10A 0.7883(3) 0.6949(3) 0.39674(18) 0.0538(9) Uani . . 1.000
C C11A 0.6807(3) 0.8841(3) 0.37234(19) 0.0649(11) Uani . . 1.000
C C12A 0.5841(4) 0.9068(3) 0.2930(2) 0.0778(12) Uani . . 1.000
O O5B 0.4012(2) 0.5021(2) 0.41180(12) 0.0781(8) Uani . . 1.000
O O6B 0.4292(2) 0.1793(2) 0.24830(12) 0.0734(8) Uani . . 1.000
O O7B 0.3404(2) 0.7627(2) 0.47626(12) 0.0757(8) Uani . . 1.000
O O8B 0.2062(2) 0.7323(2) 0.33296(11) 0.0615(7) Uani . . 1.000
N N3B 0.3194(2) 0.3572(2) 0.22398(13) 0.0472(7) Uani . . 1.000
N N4B 0.2769(2) 0.4843(2) 0.26183(13) 0.0474(7) Uani . . 1.000
C C13B 0.3189(3) 0.5460(3) 0.34960(16) 0.0483(9) Uani . . 1.000
C C14B 0.3933(4) 0.3432(3) 0.37963(18) 0.0704(11) Uani . . 1.000
C C15B 0.3850(3) 0.2857(3) 0.27812(17) 0.0536(9) Uani . . 1.000
C C16B 0.2910(3) 0.3093(3) 0.12345(15) 0.0423(8) Uani . . 1.000
C C17B 0.3345(3) 0.4229(3) 0.08030(17) 0.0526(9) Uani . . 1.000
C C18B 0.3045(3) 0.3784(4) -0.01600(18) 0.0618(11) Uani . . 1.000
C C19B 0.2330(3) 0.2206(3) -0.06714(17) 0.0590(10) Uani . . 1.000
C C20B 0.1896(3) 0.1073(3) -0.02371(18) 0.0611(10) Uani . . 1.000
C C21B 0.2172(3) 0.1515(3) 0.07198(17) 0.0546(9) Uani . . 1.000
C C22B 0.2899(3) 0.6925(3) 0.39472(17) 0.0522(9) Uani . . 1.000
C C23B 0.1793(3) 0.8789(3) 0.36856(19) 0.0650(11) Uani . . 1.000
C C24B 0.0808(3) 0.8990(3) 0.2889(2) 0.0775(12) Uani . . 1.000
H H2A1 0.80160 0.27820 0.39260 0.0920 Uiso calc R 1.000
H H2A2 0.98330 0.33580 0.41530 0.0920 Uiso calc R 1.000
H H5A 0.56050 0.20300 0.10020 0.0630 Uiso calc R 1.000
H H6A 0.51290 0.12080 -0.06110 0.0710 Uiso calc R 1.000
H H7A 0.71450 0.18480 -0.13000 0.0700 Uiso calc R 1.000
H H8A 0.96490 0.32670 -0.04020 0.0700 Uiso calc R 1.000
H H9A 1.01380 0.41210 0.12100 0.0650 Uiso calc R 1.000
H H11A 0.77990 0.97130 0.39730 0.0780 Uiso calc R 1.000
H H11B 0.62810 0.87900 0.42190 0.0780 Uiso calc R 1.000
H H12A 0.64050 0.91920 0.24650 0.1170 Uiso calc R 1.000
H H12B 0.55990 0.99950 0.31520 0.1170 Uiso calc R 1.000
H H12C 0.48950 0.81640 0.26630 0.1170 Uiso calc R 1.000
H H14A 0.30240 0.27520 0.39190 0.0850 Uiso calc R 1.000
H H14B 0.48420 0.33410 0.41520 0.0850 Uiso calc R 1.000
H H17B 0.38380 0.52880 0.11560 0.0630 Uiso calc R 1.000
H H18B 0.33210 0.45420 -0.04610 0.0740 Uiso calc R 1.000
H H19B 0.21390 0.19040 -0.13190 0.0710 Uiso calc R 1.000
H H20B 0.14180 0.00130 -0.05890 0.0730 Uiso calc R 1.000
H H21B 0.18650 0.07580 0.10180 0.0660 Uiso calc R 1.000
H H23A 0.27740 0.96760 0.39330 0.0780 Uiso calc R 1.000
H H23B 0.12680 0.87300 0.41810 0.0780 Uiso calc R 1.000
H H24A 0.13650 0.91110 0.24200 0.1160 Uiso calc R 1.000
H H24B 0.05550 0.99110 0.31050 0.1160 Uiso calc R 1.000
H H24C -0.01310 0.80770 0.26270 0.1160 Uiso calc R 1.000

loop_
_atom_type_symbol
_atom_type_description
_atom_type_scat_dispersion_real
_atom_type_scat_dispersion_imag
_atom_type_scat_source
O O 0.0106 0.0060 'International Tables Vol C Tables 4.2.6.8 and 6.1.1.4'
N N 0.0061 0.0033 'International Tables Vol C Tables 4.2.6.8 and 6.1.1.4'
H H 0.0000 0.0000 'International Tables Vol C Tables 4.2.6.8 and 6.1.1.4'
C C 0.0033 0.0016 'International Tables Vol C Tables 4.2.6.8 and 6.1.1.4'

loop_
_geom_angle_atom_site_label_1
_geom_angle_atom_site_label_2
_geom_angle_atom_site_label_3
_geom_angle
_geom_angle_publ_flag
C1A O1A C2A 114.7(2) n
C10A O4A C11A 116.1(2) n
C13B O5B C14B 114.6(2) n
C22B O8B C23B 116.02(19) n
C3A N1A C4A 121.4(2) n
N2A N1A C3A 123.2(2) n
N2A N1A C4A 115.21(19) n
N1A N2A C1A 116.5(2) n
N4B N3B C16B 114.74(19) n
C15B N3B C16B 122.9(2) n
N4B N3B C15B 122.32(19) n
N3B N4B C13B 117.6(2) n
O1A C1A N2A 126.9(3) n
O1A C1A C10A 112.7(2) n
N2A C1A C10A 120.1(2) n
O1A C2A C3A 114.0(2) n
N1A C3A C2A 114.7(2) n
O2A C3A C2A 121.8(3) n
O2A C3A N1A 123.5(2) n
C5A C4A C9A 121.1(2) no
N1A C4A C5A 119.4(2) n
N1A C4A C9A 119.5(2) n
C4A C5A C6A 119.0(3) no
C5A C6A C7A 120.0(3) no
C6A C7A C8A 120.7(2) no
C7A C8A C9A 119.8(3) no
C4A C9A C8A 119.4(3) no
O3A C10A O4A 125.7(3) n
O3A C10A C1A 122.2(3) n
O4A C10A C1A 112.1(2) n
O4A C11A C12A 107.0(2) n
C3A C2A H2A1 109.00 no
C3A C2A H2A2 109.00 no
O1A C2A H2A2 109.00 no
O1A C2A H2A1 109.00 no
H2A1 C2A H2A2 108.00 no
C6A C5A H5A 121.00 no
C4A C5A H5A 120.00 no
C5A C6A H6A 120.00 no
C7A C6A H6A 120.00 no
C8A C7A H7A 120.00 no
C6A C7A H7A 120.00 no
C9A C8A H8A 120.00 no
C7A C8A H8A 120.00 no
C4A C9A H9A 120.00 no
C8A C9A H9A 120.00 no
C12A C11A H11A 110.00 no
C12A C11A H11B 110.00 no
O4A C11A H11A 110.00 no
O4A C11A H11B 110.00 no
H11A C11A H11B 109.00 no
H12B C12A H12C 109.00 no
C11A C12A H12A 110.00 no
C11A C12A H12B 109.00 no
C11A C12A H12C 109.00 no
H12A C12A H12B 109.00 no
H12A C12A H12C 110.00 no
O5B C13B N4B 127.0(2) n
O5B C13B C22B 112.3(2) n
N4B C13B C22B 120.5(2) n
O5B C14B C15B 114.3(2) n
O6B C15B N3B 124.3(2) n
O6B C15B C14B 120.6(2) n
N3B C15B C14B 115.0(2) n
N3B C16B C17B 119.1(2) n
N3B C16B C21B 119.9(2) n
C17B C16B C21B 121.0(2) no
C16B C17B C18B 119.4(3) no
C17B C18B C19B 119.5(3) no
C18B C19B C20B 120.9(2) no
C19B C20B C21B 119.7(3) no
C16B C21B C20B 119.5(2) no
O7B C22B O8B 125.9(3) n
O7B C22B C13B 122.5(2) n
O8B C22B C13B 111.6(2) n
O8B C23B C24B 107.2(2) n
O5B C14B H14A 109.00 no
O5B C14B H14B 109.00 no
C15B C14B H14A 109.00 no
C15B C14B H14B 109.00 no
H14A C14B H14B 108.00 no
C16B C17B H17B 120.00 no
C18B C17B H17B 120.00 no
C17B C18B H18B 120.00 no
C19B C18B H18B 120.00 no
C18B C19B H19B 120.00 no
C20B C19B H19B 120.00 no
C19B C20B H20B 120.00 no
C21B C20B H20B 120.00 no
C16B C21B H21B 120.00 no
C20B C21B H21B 120.00 no
O8B C23B H23A 110.00 no
O8B C23B H23B 110.00 no
C24B C23B H23A 110.00 no
C24B C23B H23B 110.00 no
H23A C23B H23B 109.00 no
C23B C24B H24A 109.00 no
C23B C24B H24B 110.00 no
C23B C24B H24C 109.00 no
H24A C24B H24B 109.00 no
H24A C24B H24C 109.00 no
H24B C24B H24C 110.00 no

loop_
_geom_bond_atom_site_label_1
_geom_bond_atom_site_label_2
_geom_bond_distance
_geom_bond_publ_flag
O1A C1A 1.340(3) n
O1A C2A 1.427(4) n
O2A C3A 1.206(4) n
O3A C10A 1.199(3) n
O4A C10A 1.320(3) n
O4A C11A 1.462(3) n
O5B C13B 1.345(3) n
O5B C14B 1.423(3) n
O6B C15B 1.210(3) n
O7B C22B 1.195(3) n
O8B C22B 1.323(3) n
O8B C23B 1.462(3) n
N1A C4A 1.444(3) n
N1A C3A 1.365(3) n
N1A N2A 1.390(3) n
N2A C1A 1.272(3) n
N3B N4B 1.393(3) n
N3B C16B 1.446(3) n
N3B C15B 1.365(3) n
N4B C13B 1.265(3) n
C1A C10A 1.503(4) no
C2A C3A 1.491(4) no
C4A C5A 1.382(4) no
C4A C9A 1.374(4) no
C5A C6A 1.380(3) no
C6A C7A 1.372(4) no
C7A C8A 1.374(4) no
C8A C9A 1.380(3) no
C11A C12A 1.488(4) no
C2A H2A1 0.9700 no
C2A H2A2 0.9700 no
C5A H5A 0.9300 no
C6A H6A 0.9300 no
C7A H7A 0.9300 no
C8A H8A 0.9300 no
C9A H9A 0.9300 no
C11A H11B 0.9700 no
C11A H11A 0.9700 no
C12A H12A 0.9600 no
C12A H12B 0.9600 no
C12A H12C 0.9600 no
C13B C22B 1.503(4) no
C14B C15B 1.493(4) no
C16B C17B 1.375(4) no
C16B C21B 1.383(4) no
C17B C18B 1.383(4) no
C18B C19B 1.380(4) no
C19B C20B 1.376(4) no
C20B C21B 1.376(4) no
C23B C24B 1.489(4) no
C14B H14A 0.9700 no
C14B H14B 0.9700 no
C17B H17B 0.9300 no
C18B H18B 0.9300 no
C19B H19B 0.9300 no
C20B H20B 0.9300 no
C21B H21B 0.9300 no
C23B H23A 0.9700 no
C23B H23B 0.9700 no
C24B H24A 0.9600 no
C24B H24B 0.9600 no
C24B H24C 0.9600 no

loop_
_geom_contact_atom_site_label_1
_geom_contact_atom_site_label_2
_geom_contact_distance
_geom_contact_site_symmetry_2
_geom_contact_publ_flag
O1A O3A 2.669(3) . no
O1A N1A 2.701(3) . no
O1A O1A 3.032(3) 2_766 no
O1A C2A 3.150(3) 2_766 no
O2A C9A 3.272(3) . no
O3A C14B 3.418(4) 2_666 no
O3A O1A 2.669(3) . no
O4A N2A 2.644(3) . no
O5B N3B 2.724(3) . no
O5B O7B 2.667(3) . no
O5B O5B 3.024(3) 2_666 no
O5B C14B 3.163(3) 2_666 no
O6B C21B 2.976(3) . no
O7B O5B 2.667(3) . no
O8B N4B 2.638(3) . no
O1A H2A2 2.5500 2_766 no
O2A H24B 2.7200 1_645 no
O2A H20B 2.8100 2_655 no
O3A H2A2 2.6600 2_766 no
O3A H11B 2.6500 . no
O3A H11A 2.6800 . no
O3A H14A 2.5900 2_666 no
O5B H14B 2.5700 2_666 no
O6B H12B 2.6600 1_545 no
O6B H5A 2.7700 . no
O6B H21B 2.6500 . no
O7B H11B 2.9100 . no
O7B H23A 2.6900 . no
O7B H2A1 2.6200 2_666 no
O7B H14B 2.6500 2_666 no
O7B H23B 2.6400 . no
N1A O1A 2.701(3) . no
N2A O4A 2.644(3) . no
N3B O5B 2.724(3) . no
N4B O8B 2.638(3) . no
N4B H17B 2.6600 . no
N4B H9A 2.7700 1_455 no
C2A O1A 3.150(3) 2_766 no
C7A C21B 3.596(4) 2_655 no
C8A C8A 3.562(4) 2_765 no
C9A O2A 3.272(3) . no
C14B O3A 3.418(4) 2_666 no
C14B O5B 3.163(3) 2_666 no
C18B C18B 3.544(5) 2_665 no
C21B O6B 2.976(3) . no
C21B C7A 3.596(4) 2_655 no
C5A H6A 3.0900 2_655 no
C5A H18B 3.0400 2_665 no
C7A H21B 3.0000 2_655 no
C10A H23B 3.0100 1_655 no
C15B H21B 2.8500 . no
C16B H5A 3.0200 . no
C16B H9A 3.0300 1_455 no
C18B H8A 3.0100 1_455 no
C19B H6A 3.0300 . no
C19B H8A 3.0200 1_455 no
C21B H5A 3.0400 . no
C22B H11B 3.0100 . no
C24B H19B 3.0800 2_565 no
H2A1 O7B 2.6200 2_666 no
H2A2 O3A 2.6600 2_766 no
H2A2 O1A 2.5500 2_766 no
H5A O6B 2.7700 . no
H5A C16B 3.0200 . no
H5A C21B 3.0400 . no
H6A C5A 3.0900 2_655 no
H6A C19B 3.0300 . no
H7A H12C 2.5800 2_665 no
H7A H24A 2.5400 2_665 no
H8A C18B 3.0100 1_655 no
H8A C19B 3.0200 1_655 no
H9A N4B 2.7700 1_655 no
H9A C16B 3.0300 1_655 no
H11A O3A 2.6800 . no
H11B C22B 3.0100 . no
H11B O3A 2.6500 . no
H11B O7B 2.9100 . no
H12A H19B 2.5900 2_665 no
H12B O6B 2.6600 1_565 no
H12C H7A 2.5800 2_665 no
H14A O3A 2.5900 2_666 no
H14B O5B 2.5700 2_666 no
H14B O7B 2.6500 2_666 no
H17B N4B 2.6600 . no
H18B C5A 3.0400 2_665 no
H19B C24B 3.0800 2_565 no
H19B H12A 2.5900 2_665 no
H19B H24C 2.5200 2_565 no
H20B O2A 2.8100 2_655 no
H21B O6B 2.6500 . no
H21B C15B 2.8500 . no
H21B C7A 3.0000 2_655 no
H23A O7B 2.6900 . no
H23B O7B 2.6400 . no
H23B C10A 3.0100 1_455 no
H24A H7A 2.5400 2_665 no
H24B O2A 2.7200 1_465 no
H24C H19B 2.5200 2_565 no

loop_
_geom_hbond_atom_site_label_D
_geom_hbond_atom_site_label_H
_geom_hbond_atom_site_label_A
_geom_hbond_site_symmetry_A
_geom_hbond_distance_DH
_geom_hbond_distance_HA
_geom_hbond_distance_DA
_geom_hbond_angle_DHA
_geom_hbond_publ_flag
C2A H2A2 O1A 2_766 0.97 2.55 3.150(3) 120 yes
C14B H14A O3A 2_666 0.97 2.59 3.418(4) 143 yes
C14B H14B O5B 2_666 0.97 2.57 3.163(3) 120 yes

loop_
_geom_torsion_atom_site_label_1
_geom_torsion_atom_site_label_2
_geom_torsion_atom_site_label_3
_geom_torsion_atom_site_label_4
_geom_torsion
_geom_torsion_publ_flag
C2A O1A C1A N2A -24.5(4) no
C2A O1A C1A C10A 161.4(3) no
C1A O1A C2A C3A 36.4(4) no
C11A O4A C10A O3A 3.7(4) no
C11A O4A C10A C1A -174.9(2) no
C10A O4A C11A C12A -180.0(3) no
C13B O5B C14B C15B 35.2(4) no
C14B O5B C13B N4B -22.8(4) no
C14B O5B C13B C22B 162.3(2) no
C22B O8B C23B C24B -178.7(2) no
C23B O8B C22B C13B -176.4(2) no
C23B O8B C22B O7B 2.4(4) no
N2A N1A C3A O2A 179.0(3) no
N2A N1A C3A C2A 1.0(4) no
C4A N1A N2A C1A -171.4(2) no
C3A N1A C4A C9A -78.9(3) no
N2A N1A C4A C5A -73.3(3) no
C4A N1A C3A O2A 4.0(4) no
C4A N1A C3A C2A -174.0(2) no
C3A N1A N2A C1A 13.3(3) no
N2A N1A C4A C9A 105.7(3) no
C3A N1A C4A C5A 102.1(3) no
N1A N2A C1A O1A -1.0(4) no
N1A N2A C1A C10A 172.8(2) no
C15B N3B N4B C13B 8.9(3) no
C16B N3B N4B C13B -170.1(2) no
N4B N3B C15B C14B 5.8(4) no
C16B N3B C15B O6B 2.0(4) no
C16B N3B C15B C14B -175.3(2) no
N4B N3B C16B C17B 46.1(3) no
N4B N3B C16B C21B -132.1(3) no
C15B N3B C16B C17B -132.8(3) no
N4B N3B C15B O6B -176.9(2) no
C15B N3B C16B C21B 48.9(4) no
N3B N4B C13B O5B -0.1(4) no
N3B N4B C13B C22B 174.4(2) no
N2A C1A C10A O3A -172.7(3) no
N2A C1A C10A O4A 6.0(4) no
O1A C1A C10A O4A -179.4(2) no
O1A C1A C10A O3A 1.9(4) no
O1A C2A C3A O2A 156.5(3) no
O1A C2A C3A N1A -25.5(4) no
N1A C4A C5A C6A 179.9(2) no
C5A C4A C9A C8A -1.3(4) no
C9A C4A C5A C6A 0.9(4) no
N1A C4A C9A C8A 179.7(2) no
C4A C5A C6A C7A -0.5(4) no
C5A C6A C7A C8A 0.4(4) no
C6A C7A C8A C9A -0.8(4) no
C7A C8A C9A C4A 1.2(4) no
O5B C13B C22B O7B 2.5(4) no
O5B C13B C22B O8B -178.7(2) no
N4B C13B C22B O7B -172.8(3) no
N4B C13B C22B O8B 6.0(4) no
O5B C14B C15B O6B 155.0(3) no
O5B C14B C15B N3B -27.5(4) no
N3B C16B C17B C18B -178.5(3) no
C21B C16B C17B C18B -0.3(5) no
N3B C16B C21B C20B 179.5(3) no
C17B C16B C21B C20B 1.3(5) no
C16B C17B C18B C19B -0.7(5) no
C17B C18B C19B C20B 0.8(5) no
C18B C19B C20B C21B 0.2(5) no
C19B C20B C21B C16B -1.2(4) no
